data_7208776
loop_
_publ_author_name
'Kyprianidou, Eleni J.'
'Papaefstathiou, Giannis S.'
'Manos, Manolis J.'
'Tasiopoulos, Anastasios J.'

_publ_section_title
;
 A flexible Cd2+ metal organic framework with a unique (3,3,6)-connected
 topology, unprecedented secondary building units and single crystal to
 single crystal solvent exchange properties
;
_journal_issue 24
_journal_name_full CrystEngComm
_journal_page_first 8368
_journal_paper_doi 10.1039/c2ce25913c
_journal_volume 14
_journal_year 2012
_chemical_formula_moiety 'C41 H34 Cd3 N5 O15, 11(H2 O)'
_chemical_formula_sum 'C41 H56 Cd3 N5 O26'
_chemical_formula_weight 1372.11
_chemical_name_systematic
;
?
;
_space_group_IT_number 15
_symmetry_cell_setting monoclinic
_symmetry_space_group_name_Hall '-C 2yc'
_symmetry_space_group_name_H-M 'C 1 2/c 1'
_atom_sites_solution_hydrogens geom
_atom_sites_solution_primary direct
_atom_sites_solution_secondary difmap
_audit_creation_method SHELXL-97
_cell_angle_alpha 90.00
_cell_angle_beta 116.291(9)
_cell_angle_gamma 90.00
_cell_formula_units_Z 8
_cell_length_a 33.943(2)
_cell_length_b 18.5224(11)
_cell_length_c 21.2174(18)
_cell_measurement_reflns_used 9193
_cell_measurement_temperature 100(2)
_cell_measurement_theta_max 25.0329
_cell_measurement_theta_min 3.0018
_cell_volume 11959.6(17)
_computing_cell_refinement 'CrysAlis RED'
_computing_data_collection 'CrysAlis CCD'
_computing_data_reduction 'CrysAlis RED'
_computing_molecular_graphics
;
DIAMOND (Brandenburg, 2006)
MERCURY (Bruno et al. 2002)
;
_computing_publication_material 'WINGX (Farrugia, 1999)'
_computing_structure_refinement 'SHELXL-97 (Sheldrick, 1997)'
_computing_structure_solution 'SHELXL-97 (Sheldrick, 1997)'
_diffrn_ambient_temperature 100(2)
_diffrn_measured_fraction_theta_full 0.997
_diffrn_measured_fraction_theta_max 0.997
_diffrn_measurement_device_type 'SuperNova, Dual, Cu at zero, Atlas'
_diffrn_measurement_method '\w scans'
_diffrn_radiation_monochromator mirror
_diffrn_radiation_source 'SuperNova (Mo) X-ray Source'
_diffrn_radiation_type MoK\a
_diffrn_radiation_wavelength 0.71073
_diffrn_reflns_av_R_equivalents 0.0672
_diffrn_reflns_av_sigmaI/netI 0.0816
_diffrn_reflns_limit_h_max 40
_diffrn_reflns_limit_h_min -37
_diffrn_reflns_limit_k_max 22
_diffrn_reflns_limit_k_min -15
_diffrn_reflns_limit_l_max 24
_diffrn_reflns_limit_l_min -25
_diffrn_reflns_number 25176
_diffrn_reflns_theta_full 25.00
_diffrn_reflns_theta_max 25.00
_diffrn_reflns_theta_min 3.01
_exptl_absorpt_coefficient_mu 1.136
_exptl_absorpt_correction_T_max 1.00000
_exptl_absorpt_correction_T_min 0.26043
_exptl_absorpt_correction_type multi-scan
_exptl_absorpt_process_details 'Empirical absorption correction (CrysAlis RED, Oxford Diffraction)'
_exptl_crystal_colour colorless
_exptl_crystal_density_diffrn 1.524
_exptl_crystal_density_method 'not measured'
_exptl_crystal_description polyhedral
_exptl_crystal_F_000 5512
_exptl_crystal_size_max 0.20
_exptl_crystal_size_mid 0.15
_exptl_crystal_size_min 0.10
_refine_diff_density_max 4.638
_refine_diff_density_min -2.756
_refine_diff_density_rms 0.255
_refine_ls_extinction_method none
_refine_ls_goodness_of_fit_ref 1.305
_refine_ls_hydrogen_treatment constr
_refine_ls_matrix_type full
_refine_ls_number_parameters 667
_refine_ls_number_reflns 10505
_refine_ls_number_restraints 926
_refine_ls_restrained_S_all 1.300
_refine_ls_R_factor_all 0.1729
_refine_ls_R_factor_gt 0.1416
_refine_ls_shift/su_max 0.000
_refine_ls_shift/su_mean 0.000
_refine_ls_structure_factor_coef Fsqd
_refine_ls_weighting_details 'calc w=1/[\s^2^(Fo^2^)+(0.2000P)^2^+0.0000P] where P=(Fo^2^+2Fc^2^)/3'
_refine_ls_weighting_scheme calc
_refine_ls_wR_factor_gt 0.3656
_refine_ls_wR_factor_ref 0.3967
_reflns_number_gt 5999
_reflns_number_total 10505
_reflns_threshold_expression >2sigma(I)
_cod_data_source_file c2ce25913c.txt
_cod_data_source_block shelxl
_cod_depositor_comments
;
The following automatic conversions were performed:

'_symmetry_cell_setting' value 'Monoclinic' changed to 'monoclinic'
according to /home/saulius/struct/CIF-dictionaries/cif_core.dic
dictionary named 'cif_core.dic' version 2.4.2 from 2011-04-26.

Automatic conversion script
Id: cif_fix_values 1891 2012-01-12 08:04:46Z andrius 
;
_cod_original_sg_symbol_H-M 'C 2/c'
_cod_database_code 7208776

loop_
_symmetry_equiv_pos_as_xyz
'x, y, z'
'-x, y, -z+1/2'
'x+1/2, y+1/2, z'
'-x+1/2, y+1/2, -z+1/2'
'-x, -y, -z'
'x, -y, z-1/2'
'-x+1/2, -y+1/2, -z'
'x+1/2, -y+1/2, z-1/2'

loop_
_atom_site_label
_atom_site_type_symbol
_atom_site_fract_x
_atom_site_fract_y
_atom_site_fract_z
_atom_site_U_iso_or_equiv
_atom_site_adp_type
_atom_site_occupancy
_atom_site_symmetry_multiplicity
_atom_site_calc_flag
_atom_site_refinement_flags
_atom_site_disorder_assembly
_atom_site_disorder_group
Cd1 Cd 0.20985(3) 0.40124(5) 0.30078(6) 0.0759(4) Uani 1 1 d U A .
Cd2 Cd 0.32245(4) 0.38881(6) 0.30651(8) 0.0931(5) Uani 1 1 d U A .
Cd3 Cd 0.32203(3) 0.44911(6) 0.46072(5) 0.0812(4) Uani 1 1 d U A .
C1 C 0.1223(5) 0.3947(9) 0.2340(8) 0.080(2) Uani 1 1 d DU . .
C2 C 0.0718(9) 0.397(2) 0.2096(15) 0.109(9) Uani 0.50 1 d PDU A 1
C2A C 0.0737(11) 0.3640(18) 0.1826(17) 0.068(4) Uani 0.50 1 d PU A 2
C3 C 0.0550(11) 0.332(2) 0.1744(14) 0.092(8) Uani 0.50 1 d PDU A 1
H3 H 0.0720 0.2938 0.1717 0.111 Uiso 0.50 1 calc PR A 1
C3A C 0.0569(12) 0.345(3) 0.1258(18) 0.118(11) Uani 0.50 1 d PU A 2
H3A H 0.0782 0.3362 0.1105 0.141 Uiso 0.50 1 calc PR A 2
C4 C 0.0001(12) 0.3330(19) 0.1377(15) 0.107(12) Uani 0.50 1 d PDU A 1
H4 H -0.0161 0.2935 0.1122 0.128 Uiso 0.50 1 calc PR A 1
C4A C 0.0147(12) 0.330(3) 0.070(2) 0.137(14) Uani 0.50 1 d PU A 2
H4A H 0.0073 0.3178 0.0232 0.165 Uiso 0.50 1 calc PR A 2
C5 C -0.0196(10) 0.3904(18) 0.1457(13) 0.107(12) Uani 0.50 1 d PDU A 1
C5A C -0.0210(11) 0.3414(18) 0.113(2) 0.096(8) Uani 0.50 1 d PU A 2
C6 C -0.0018(10) 0.4536(19) 0.1811(15) 0.127(15) Uani 0.50 1 d PDU A 1
H6 H -0.0181 0.4924 0.1846 0.152 Uiso 0.50 1 calc PR A 1
C6A C -0.0021(14) 0.364(5) 0.175(3) 0.22(3) Uani 0.50 1 d PU A 2
H6A H -0.0143 0.3659 0.2066 0.261 Uiso 0.50 1 calc PR A 2
C7 C 0.0436(9) 0.451(2) 0.2109(17) 0.146(17) Uani 0.50 1 d PDU A 1
H7 H 0.0576 0.4927 0.2356 0.176 Uiso 0.50 1 calc PR A 1
C7A C 0.0430(13) 0.388(4) 0.190(3) 0.19(3) Uani 0.50 1 d PU A 2
H7A H 0.0492 0.4333 0.2099 0.234 Uiso 0.50 1 calc PR A 2
C8 C -0.0620(11) 0.373(3) 0.115(2) 0.135(16) Uani 0.50 1 d PDU A 1
C8A C -0.0605(10) 0.323(2) 0.0794(19) 0.119(13) Uani 0.50 1 d PU A 2
C9 C 0.2847(4) 0.2940(7) 0.4021(7) 0.075(3) Uani 1 1 d U A .
C10 C 0.3017(4) 0.2318(7) 0.4472(7) 0.075(3) Uani 1 1 d U . .
C11 C 0.3485(4) 0.2209(7) 0.4851(7) 0.072(3) Uani 1 1 d U . .
H11 H 0.3681 0.2503 0.4774 0.087 Uiso 1 1 calc R . .
C12 C -0.1365(4) 0.3362(7) 0.0345(7) 0.066(3) Uani 1 1 d U . .
C13 C -0.1655(4) 0.3772(7) 0.0498(8) 0.075(4) Uani 1 1 d U . .
H13 H -0.1547 0.4144 0.0825 0.090 Uiso 1 1 calc R . .
C14 C 0.2111(4) 0.3632(7) 0.4832(7) 0.076(3) Uani 1 1 d U . .
C15 C 0.2738(4) 0.1913(7) 0.4647(7) 0.072(3) Uani 1 1 d U . .
H15 H 0.2438 0.2003 0.4412 0.086 Uiso 1 1 calc R . .
C16 C 0.2406(5) 0.4052(7) 0.4663(9) 0.077(3) Uani 1 1 d U A .
C17 C 0.4043(9) 0.4158(19) 0.4208(15) 0.162(9) Uani 1 1 d U A .
C18 C 0.4559(7) 0.4081(10) 0.4703(14) 0.174(11) Uani 1 1 d U . .
C19 C 0.4757(8) 0.3499(19) 0.4514(19) 0.226(17) Uani 1 1 d U . .
H19 H 0.4618 0.3126 0.4200 0.271 Uiso 1 1 calc R . .
C20 C 0.5167(7) 0.360(2) 0.4868(13) 0.216(15) Uani 1 1 d U . .
H20 H 0.5334 0.3585 0.4619 0.259 Uiso 1 1 calc R . .
C21 C 0.0381(4) 0.1268(7) 0.0539(8) 0.077(4) Uani 1 1 d U . .
C22 C 0.5150(7) 0.4231(17) 0.5773(12) 0.147(9) Uani 1 1 d U . .
H22 H 0.5295 0.4439 0.6217 0.177 Uiso 1 1 calc R . .
C23 C 0.4723(8) 0.4407(12) 0.5358(14) 0.150(8) Uani 1 1 d U . .
H23 H 0.4559 0.4712 0.5499 0.180 Uiso 1 1 calc R . .
C24 C 0.0855(5) 0.1355(10) 0.0895(12) 0.120(7) Uani 1 1 d U . .
C25 C 0.2578(4) 0.5308(7) 0.3084(6) 0.064(3) Uani 1 1 d U A .
C26 C 0.2786(4) 0.5996(6) 0.3178(6) 0.056(3) Uani 1 1 d U . .
C27 C 0.2537(4) 0.6615(7) 0.2891(7) 0.074(3) Uani 1 1 d U . .
H27 H 0.2235 0.6576 0.2624 0.088 Uiso 1 1 calc R . .
C28 C 0.2263(4) 0.2296(7) 0.1999(6) 0.066(3) Uani 1 1 d U . .
C29 C 0.1811(4) 0.2324(7) 0.1677(8) 0.092(5) Uani 1 1 d U . .
H29 H 0.1673 0.2771 0.1611 0.111 Uiso 1 1 calc R . .
C30 C 0.1557(4) 0.1711(7) 0.1448(7) 0.086(4) Uani 1 1 d U . .
C31 C 0.3245(4) 0.6047(7) 0.3505(6) 0.064(3) Uani 1 1 d U . .
H31 H 0.3416 0.5636 0.3690 0.076 Uiso 1 1 calc R . .
C32 C 0.2545(5) 0.2942(7) 0.2258(8) 0.078(3) Uani 1 1 d U A .
C33 C 0.2789(7) 0.4656(15) 0.1897(11) 0.165(7) Uani 1 1 d DU A .
C34 C 0.2067(10) 0.524(2) 0.1214(14) 0.233(13) Uani 1 1 d DU . .
H34A H 0.1972 0.5696 0.0989 0.349 Uiso 1 1 calc R . .
H34B H 0.2070 0.5246 0.1668 0.349 Uiso 1 1 calc R . .
H34C H 0.1870 0.4867 0.0931 0.349 Uiso 1 1 calc R . .
C35 C 0.2882(13) 0.557(2) 0.152(2) 0.30(2) Uani 1 1 d DU . .
H35A H 0.2793 0.6014 0.1263 0.449 Uiso 1 1 calc R . .
H35B H 0.3106 0.5346 0.1423 0.449 Uiso 1 1 calc R . .
H35C H 0.2995 0.5659 0.2011 0.449 Uiso 1 1 calc R . .
C36 C 0.3744(7) 0.3769(14) 0.5957(9) 0.190(10) Uani 1 1 d DU A .
C37 C 0.4427(8) 0.3373(19) 0.6741(17) 0.218(13) Uani 1 1 d DU . .
H37A H 0.4598 0.3113 0.7167 0.327 Uiso 1 1 calc R . .
H37B H 0.4513 0.3872 0.6804 0.327 Uiso 1 1 calc R . .
H37C H 0.4476 0.3173 0.6365 0.327 Uiso 1 1 calc R . .
C38 C 0.4022(19) 0.2587(18) 0.638(3) 0.31(2) Uani 1 1 d DU . .
H38A H 0.4258 0.2356 0.6766 0.472 Uiso 1 1 calc R . .
H38B H 0.4090 0.2604 0.5982 0.472 Uiso 1 1 calc R . .
H38C H 0.3756 0.2318 0.6249 0.472 Uiso 1 1 calc R . .
C39 C 0.3233(14) 0.6319(7) 0.497(2) 0.233(13) Uani 1 1 d DU A .
C40 C 0.3108(15) 0.6560(18) 0.5483(17) 0.233(13) Uani 1 1 d DU . .
C41 C 0.3648(12) 0.6837(19) 0.529(3) 0.263(15) Uani 1 1 d DU . .
N1 N -0.0900(4) 0.3466(9) 0.0745(7) 0.101(4) Uani 1 1 d U . .
N2 N 0.1092(4) 0.1756(8) 0.1028(8) 0.061(3) Uani 0.70 1 d PU . .
N2A N 0.1096(16) 0.165(3) 0.141(3) 0.083(6) Uani 0.30 1 d PU . .
N3 N 0.2507(9) 0.5086(19) 0.1294(15) 0.257(14) Uani 1 1 d DU . .
N4 N 0.3965(7) 0.3315(16) 0.6572(12) 0.218(11) Uani 1 1 d DU . .
N5 N 0.3200(14) 0.7089(8) 0.506(2) 0.248(14) Uani 1 1 d DU . .
O1 O 0.1427(6) 0.3925(12) 0.1931(10) 0.082(4) Uani 0.50 1 d PU A .
O1A O 0.1431(6) 0.3579(11) 0.2305(11) 0.070(3) Uani 0.50 1 d PU A .
O2 O 0.1361(6) 0.4534(9) 0.2827(9) 0.090(3) Uani 0.60 1 d PU A .
O2A O 0.1428(7) 0.3383(13) 0.2657(12) 0.071(3) Uani 0.40 1 d PU A .
O3 O 0.2442(3) 0.2992(5) 0.3631(5) 0.088(3) Uani 1 1 d U . .
O4 O 0.3132(3) 0.3381(5) 0.3981(5) 0.085(2) Uani 1 1 d U . .
O5 O 0.2282(3) 0.4443(5) 0.4133(6) 0.087(2) Uani 1 1 d U . .
O6 O 0.2823(4) 0.4020(5) 0.5102(7) 0.098(3) Uani 1 1 d U . .
O7 O 0.3795(3) 0.4517(5) 0.4250(6) 0.098(2) Uani 1 1 d U . .
O8 O 0.3895(4) 0.3808(11) 0.3608(10) 0.162(5) Uani 1 1 d U . .
O9 O 0.2172(3) 0.5215(5) 0.2748(5) 0.082(2) Uani 1 1 d U . .
O10 O 0.2822(3) 0.4734(4) 0.3402(4) 0.0716(16) Uani 1 1 d U . .
O11 O 0.2371(3) 0.3554(5) 0.2242(5) 0.081(2) Uani 1 1 d U . .
O12 O 0.2943(3) 0.2861(6) 0.2504(5) 0.092(3) Uani 1 1 d U . .
O13 O 0.3197(7) 0.4614(8) 0.2235(10) 0.151(5) Uani 1 1 d DU . .
O14 O 0.3810(4) 0.4033(8) 0.5469(7) 0.137(4) Uani 1 1 d DU . .
O15 O 0.3265(5) 0.5646(6) 0.4997(7) 0.121(4) Uani 1 1 d DU . .

loop_
_atom_site_aniso_label
_atom_site_aniso_U_11
_atom_site_aniso_U_22
_atom_site_aniso_U_33
_atom_site_aniso_U_23
_atom_site_aniso_U_13
_atom_site_aniso_U_12
Cd1 0.0219(5) 0.0590(7) 0.1187(8) 0.0234(5) 0.0056(4) -0.0002(4)
Cd2 0.0613(8) 0.0542(7) 0.1671(12) -0.0183(6) 0.0535(7) -0.0163(5)
Cd3 0.0468(6) 0.0675(7) 0.0963(8) 0.0109(4) 0.0018(5) -0.0220(5)
C1 0.049(3) 0.090(5) 0.095(5) 0.008(3) 0.025(3) -0.003(3)
C2 0.037(6) 0.15(2) 0.12(2) -0.012(18) 0.018(10) -0.015(7)
C2A 0.060(4) 0.071(6) 0.074(6) 0.005(5) 0.030(4) -0.003(4)
C3 0.053(10) 0.16(2) 0.059(17) -0.008(16) 0.022(12) -0.021(11)
C3A 0.063(11) 0.18(4) 0.068(13) 0.011(15) -0.004(10) 0.007(19)
C4 0.063(11) 0.14(3) 0.08(2) -0.06(2) 0.001(17) -0.014(14)
C4A 0.054(14) 0.19(4) 0.119(19) 0.00(2) -0.006(10) 0.00(2)
C5 0.052(10) 0.14(2) 0.079(19) -0.05(2) -0.016(14) -0.004(11)
C5A 0.042(8) 0.055(17) 0.137(19) -0.007(16) -0.009(10) -0.002(13)
C6 0.044(9) 0.15(3) 0.16(3) -0.08(3) 0.014(17) -0.014(13)
C6A 0.034(14) 0.38(8) 0.20(4) -0.15(5) 0.016(19) -0.05(3)
C7 0.038(9) 0.22(3) 0.18(4) -0.09(3) 0.051(19) -0.032(13)
C7A 0.034(10) 0.27(6) 0.25(4) -0.16(4) 0.028(19) -0.02(2)
C8 0.060(11) 0.19(4) 0.15(3) -0.11(3) 0.047(17) -0.051(16)
C8A 0.029(8) 0.14(3) 0.13(2) -0.03(2) -0.022(11) 0.010(12)
C9 0.034(5) 0.056(6) 0.098(8) -0.001(5) -0.005(5) 0.002(4)
C10 0.024(5) 0.050(7) 0.123(10) 0.002(5) 0.007(5) -0.004(5)
C11 0.027(5) 0.079(9) 0.093(8) 0.021(6) 0.011(5) 0.012(6)
C12 0.028(5) 0.066(8) 0.097(8) -0.005(6) 0.020(5) -0.007(5)
C13 0.039(6) 0.047(7) 0.118(10) -0.019(6) 0.015(6) -0.006(5)
C14 0.037(6) 0.063(8) 0.105(9) 0.010(6) 0.011(6) -0.001(6)
C15 0.024(5) 0.063(8) 0.103(9) -0.004(6) 0.003(5) -0.004(5)
C16 0.057(6) 0.038(7) 0.135(7) 0.006(6) 0.042(6) 0.007(6)
C17 0.076(8) 0.20(3) 0.176(17) -0.002(14) 0.026(7) 0.041(13)
C18 0.085(9) 0.053(10) 0.241(17) -0.002(10) -0.058(11) 0.040(9)
C19 0.051(9) 0.21(3) 0.32(3) -0.11(3) -0.007(17) 0.003(13)
C20 0.041(8) 0.43(5) 0.152(19) -0.08(2) 0.024(11) -0.031(14)
C21 0.028(5) 0.055(8) 0.131(11) -0.008(7) 0.019(6) 0.008(5)
C22 0.063(9) 0.25(3) 0.128(13) -0.019(16) 0.043(8) -0.033(14)
C23 0.086(12) 0.093(15) 0.224(18) 0.004(12) 0.027(11) -0.015(11)
C24 0.034(6) 0.066(10) 0.216(16) -0.054(11) 0.015(9) -0.013(6)
C25 0.030(5) 0.064(5) 0.082(7) 0.004(5) 0.009(5) -0.005(4)
C26 0.033(5) 0.055(5) 0.065(6) 0.012(5) 0.008(4) 0.001(4)
C27 0.018(5) 0.061(7) 0.117(9) 0.006(6) 0.007(5) -0.003(5)
C28 0.041(5) 0.052(6) 0.083(7) -0.012(5) 0.007(5) -0.004(5)
C29 0.045(6) 0.036(7) 0.141(11) -0.022(6) -0.010(7) -0.001(5)
C30 0.034(5) 0.050(7) 0.118(10) -0.022(6) -0.019(5) -0.006(5)
C31 0.031(5) 0.052(7) 0.088(8) 0.005(5) 0.010(5) -0.003(5)
C32 0.057(6) 0.040(6) 0.113(9) 0.008(5) 0.017(6) -0.016(5)
C33 0.218(15) 0.135(12) 0.137(9) 0.009(10) 0.074(13) 0.018(16)
C34 0.274(19) 0.31(3) 0.152(19) 0.11(2) 0.124(19) 0.10(2)
C35 0.29(2) 0.24(3) 0.31(3) 0.14(2) 0.07(3) 0.009(19)
C36 0.168(19) 0.25(2) 0.082(11) -0.003(10) -0.010(10) 0.080(18)
C37 0.143(15) 0.20(2) 0.22(3) 0.04(2) -0.001(17) 0.038(18)
C38 0.32(4) 0.173(17) 0.36(4) 0.04(2) 0.08(3) -0.03(2)
C39 0.27(3) 0.113(8) 0.36(3) -0.105(18) 0.18(3) -0.046(18)
C40 0.31(3) 0.15(2) 0.22(3) -0.084(18) 0.10(2) -0.02(2)
C41 0.25(2) 0.107(17) 0.37(4) -0.06(2) 0.09(3) -0.036(16)
N1 0.036(5) 0.113(11) 0.121(9) -0.022(7) 0.005(6) -0.019(6)
N2 0.027(5) 0.043(8) 0.087(8) -0.006(6) 0.003(6) 0.005(5)
N2A 0.074(6) 0.077(8) 0.089(7) 0.000(5) 0.029(5) -0.003(5)
N3 0.239(17) 0.30(3) 0.27(2) 0.18(2) 0.143(14) 0.032(16)
N4 0.133(15) 0.22(2) 0.202(18) 0.069(14) -0.018(13) 0.049(18)
N5 0.31(3) 0.110(9) 0.34(3) -0.046(17) 0.16(3) 0.02(2)
O1 0.053(5) 0.102(12) 0.081(6) 0.014(5) 0.020(4) -0.020(7)
O1A 0.058(3) 0.070(5) 0.075(5) 0.005(3) 0.023(3) -0.011(3)
O2 0.071(4) 0.088(5) 0.107(5) -0.001(4) 0.036(4) 0.000(3)
O2A 0.056(4) 0.077(4) 0.074(5) 0.005(4) 0.025(4) -0.013(3)
O3 0.048(4) 0.048(4) 0.124(6) 0.014(4) -0.003(4) -0.012(3)
O4 0.042(4) 0.043(4) 0.124(5) 0.003(3) -0.004(4) -0.010(3)
O5 0.061(5) 0.057(5) 0.132(5) 0.004(4) 0.033(4) -0.003(4)
O6 0.061(5) 0.063(6) 0.161(7) 0.017(5) 0.041(5) -0.003(5)
O7 0.037(4) 0.060(6) 0.166(7) 0.027(4) 0.017(4) -0.002(4)
O8 0.047(5) 0.205(16) 0.209(11) -0.043(8) 0.033(5) -0.012(6)
O9 0.035(4) 0.055(4) 0.116(6) 0.014(4) -0.004(4) 0.002(3)
O10 0.041(3) 0.039(4) 0.106(4) 0.005(3) 0.007(3) -0.003(3)
O11 0.047(4) 0.054(5) 0.124(5) 0.003(4) 0.019(4) -0.011(4)
O12 0.049(5) 0.074(5) 0.127(6) -0.014(4) 0.015(5) -0.006(4)
O13 0.202(14) 0.094(8) 0.186(10) 0.006(7) 0.112(10) 0.000(10)
O14 0.048(5) 0.144(10) 0.142(6) -0.014(6) -0.027(5) 0.016(6)
O15 0.106(10) 0.089(5) 0.150(8) -0.029(6) 0.039(7) -0.029(6)

loop_
_atom_type_symbol
_atom_type_description
_atom_type_scat_dispersion_real
_atom_type_scat_dispersion_imag
_atom_type_scat_source
C C 0.0033 0.0016 'International Tables Vol C Tables 4.2.6.8 and 6.1.1.4'
H H 0.0000 0.0000 'International Tables Vol C Tables 4.2.6.8 and 6.1.1.4'
N N 0.0061 0.0033 'International Tables Vol C Tables 4.2.6.8 and 6.1.1.4'
O O 0.0106 0.0060 'International Tables Vol C Tables 4.2.6.8 and 6.1.1.4'
Cd Cd -0.8075 1.2024 'International Tables Vol C Tables 4.2.6.8 and 6.1.1.4'

loop_
_geom_angle_atom_site_label_1
_geom_angle_atom_site_label_2
_geom_angle_atom_site_label_3
_geom_angle
_geom_angle_site_symmetry_1
_geom_angle_site_symmetry_3
O1A Cd1 O3 101.1(6) . .
O1A Cd1 O5 122.6(6) . .
O3 Cd1 O5 81.7(4) . .
O1A Cd1 O9 111.6(6) . .
O3 Cd1 O9 146.9(3) . .
O5 Cd1 O9 84.6(4) . .
O1A Cd1 O11 90.1(6) . .
O3 Cd1 O11 81.2(4) . .
O5 Cd1 O11 145.4(3) . .
O9 Cd1 O11 93.8(4) . .
O1A Cd1 O2A 20.6(5) . .
O3 Cd1 O2A 87.0(6) . .
O5 Cd1 O2A 106.0(6) . .
O9 Cd1 O2A 125.8(6) . .
O11 Cd1 O2A 102.9(6) . .
O1A Cd1 O1 24.9(6) . .
O3 Cd1 O1 120.9(5) . .
O5 Cd1 O1 134.9(6) . .
O9 Cd1 O1 89.7(5) . .
O11 Cd1 O1 79.5(6) . .
O2A Cd1 O1 45.2(7) . .
O1A Cd1 O2 53.0(7) . .
O3 Cd1 O2 127.7(5) . .
O5 Cd1 O2 79.9(5) . .
O9 Cd1 O2 78.6(5) . .
O11 Cd1 O2 133.8(4) . .
O2A Cd1 O2 52.8(7) . .
O1 Cd1 O2 55.2(7) . .
O1A Cd1 O10 159.4(6) . .
O3 Cd1 O10 94.1(3) . .
O5 Cd1 O10 73.0(3) . .
O9 Cd1 O10 53.0(3) . .
O11 Cd1 O10 78.6(3) . .
O2A Cd1 O10 178.3(6) . .
O1 Cd1 O10 134.7(5) . .
O2 Cd1 O10 125.5(4) . .
O1A Cd1 C1 21.5(6) . .
O3 Cd1 C1 115.4(4) . .
O5 Cd1 C1 106.8(4) . .
O9 Cd1 C1 97.3(4) . .
O11 Cd1 C1 107.6(4) . .
O2A Cd1 C1 28.4(6) . .
O1 Cd1 C1 29.8(6) . .
O2 Cd1 C1 31.6(5) . .
O10 Cd1 C1 150.3(4) . .
O8 Cd2 O13 97.9(8) . .
O8 Cd2 O12 110.2(6) . .
O13 Cd2 O12 103.9(5) . .
O8 Cd2 O4 91.6(6) . .
O13 Cd2 O4 163.5(5) . .
O12 Cd2 O4 85.2(4) . .
O8 Cd2 O10 121.3(5) . .
O13 Cd2 O10 90.6(5) . .
O12 Cd2 O10 123.8(3) . .
O4 Cd2 O10 72.9(3) . .
O8 Cd2 C33 125.5(8) . .
O13 Cd2 C33 27.7(3) . .
O12 Cd2 C33 91.7(7) . .
O4 Cd2 C33 140.9(6) . .
O10 Cd2 C33 76.8(6) . .
O8 Cd2 Cd3 87.8(5) . .
O13 Cd2 Cd3 123.1(4) . .
O12 Cd2 Cd3 127.0(3) . .
O4 Cd2 Cd3 43.5(2) . .
O10 Cd2 Cd3 42.5(2) . .
C33 Cd2 Cd3 118.3(6) . .
O14 Cd3 O6 88.5(5) . .
O14 Cd3 O15 99.8(5) . .
O6 Cd3 O15 98.9(5) . .
O14 Cd3 O10 148.6(5) . .
O6 Cd3 O10 114.4(4) . .
O15 Cd3 O10 97.4(4) . .
O14 Cd3 O7 72.6(5) . .
O6 Cd3 O7 155.6(4) . .
O15 Cd3 O7 99.5(5) . .
O10 Cd3 O7 78.8(3) . .
O14 Cd3 O4 88.5(4) . .
O6 Cd3 O4 88.4(4) . .
O15 Cd3 O4 169.0(4) . .
O10 Cd3 O4 71.9(3) . .
O7 Cd3 O4 76.1(4) . .
O14 Cd3 Cd2 106.2(4) . .
O6 Cd3 Cd2 125.2(3) . .
O15 Cd3 Cd2 128.3(4) . .
O10 Cd3 Cd2 43.4(2) . .
O7 Cd3 Cd2 50.2(3) . .
O4 Cd3 Cd2 41.4(2) . .
O1A C1 O2A 40.9(14) . .
O1A C1 O1 49.2(16) . .
O2A C1 O1 90.0(18) . .
O1A C1 O2 123.6(18) . .
O2A C1 O2 108.5(16) . .
O1 C1 O2 113.4(15) . .
O1A C1 C2 134(2) . .
O2A C1 C2 117(2) . .
O1 C1 C2 126.8(17) . .
O2 C1 C2 100.6(18) . .
O1A C1 C2A 104(2) . .
O2A C1 C2A 102.8(18) . .
O1 C1 C2A 102.6(16) . .
O2 C1 C2A 131.5(18) . .
C2 C1 C2A 31.0(14) . .
O1A C1 Cd1 54.4(13) . .
O2A C1 Cd1 62.4(12) . .
O1 C1 Cd1 64.4(10) . .
O2 C1 Cd1 69.5(9) . .
C2 C1 Cd1 168.3(15) . .
C2A C1 Cd1 158.8(15) . .
C7 C2 C3 121(3) . .
C7 C2 C1 132(3) . .
C3 C2 C1 107(3) . .
C3A C2A C7A 101(4) . .
C3A C2A C1 135(3) . .
C7A C2A C1 118(3) . .
C2 C3 C4 110(3) . .
C2 C3 H3 124.8 . .
C4 C3 H3 124.8 . .
C2A C3A C4A 142(5) . .
C2A C3A C7A 41(3) . .
C4A C3A C7A 102(4) . .
C2A C3A H3A 108.8 . .
C4A C3A H3A 108.8 . .
C7A C3A H3A 147.5 . .
C5 C4 C3 118(3) . .
C5 C4 H4 120.8 . .
C3 C4 H4 120.8 . .
C3A C4A C5A 102(3) . .
C3A C4A H4A 129.2 . .
C5A C4A H4A 129.2 . .
C4 C5 C8 104(3) . .
C4 C5 C6 129(3) . .
C8 C5 C6 126(3) . .
C8A C5A C6A 127(5) . .
C8A C5A C4A 118(4) . .
C6A C5A C4A 115(3) . .
C7 C6 C5 111(3) . .
C7 C6 H6 124.6 . .
C5 C6 H6 124.6 . .
C5A C6A C7A 108(5) . .
C5A C6A H6A 125.9 . .
C7A C6A H6A 125.9 . .
C6 C7 C2 130(4) . .
C6 C7 H7 115.0 . .
C2 C7 H7 115.0 . .
C2A C7A C6A 138(6) . .
C2A C7A C3A 38(2) . .
C6A C7A C3A 108(4) . .
C2A C7A H7A 111.2 . .
C6A C7A H7A 111.2 . .
C3A C7A H7A 131.7 . .
N1 C8 C5 152(4) . .
N1 C8A C5A 132(4) . .
O3 C9 O4 122.7(12) . .
O3 C9 C10 119.8(12) . .
O4 C9 C10 117.0(11) . .
C15 C10 C11 119.4(12) . .
C15 C10 C9 119.4(11) . .
C11 C10 C9 120.0(12) . .
C12 C11 C10 117.7(12) 8_556 .
C12 C11 H11 121.1 8_556 .
C10 C11 H11 121.1 . .
C13 C12 C11 121.3(11) . 8_455
C13 C12 N1 119.8(12) . .
C11 C12 N1 118.6(12) 8_455 .
C12 C13 C14 121.2(12) . 2
C12 C13 H13 119.4 . .
C14 C13 H13 119.4 2 .
C15 C14 C13 117.2(12) 7_556 2
C15 C14 C16 122.2(12) 7_556 .
C13 C14 C16 120.6(12) 2 .
C10 C15 C14 122.9(11) . 7_556
C10 C15 H15 118.5 . .
C14 C15 H15 118.5 7_556 .
O5 C16 O6 119.8(13) . .
O5 C16 C14 123.3(14) . .
O6 C16 C14 116.9(13) . .
O7 C17 O8 113(2) . .
O7 C17 C18 131(3) . .
O8 C17 C18 115(2) . .
C23 C18 C19 126(2) . .
C23 C18 C17 117(3) . .
C19 C18 C17 114(2) . .
C20 C19 C18 104(3) . .
C20 C19 H19 127.8 . .
C18 C19 H19 127.8 . .
C19 C20 C21 128(3) . 8_556
C19 C20 H20 116.2 . .
C21 C20 H20 116.2 8_556 .
C20 C21 C22 112(2) 8_455 8_455
C20 C21 C24 120.1(19) 8_455 .
C22 C21 C24 122.7(17) 8_455 .
C23 C22 C21 121(2) . 8_556
C23 C22 H22 119.4 . .
C21 C22 H22 119.4 8_556 .
C18 C23 C22 113(3) . .
C18 C23 H23 123.7 . .
C22 C23 H23 123.7 . .
N2 C24 N2A 43(2) . .
N2 C24 C21 140(2) . .
N2A C24 C21 134(3) . .
O9 C25 O10 117.4(11) . .
O9 C25 C26 123.6(11) . .
O10 C25 C26 118.9(10) . .
C27 C26 C31 119.2(11) . .
C27 C26 C25 120.5(11) . .
C31 C26 C25 120.1(10) . .
C28 C27 C26 120.9(10) 4 .
C28 C27 H27 119.6 4 .
C26 C27 H27 119.6 . .
C29 C28 C27 117.8(11) . 4_545
C29 C28 C32 123.4(12) . .
C27 C28 C32 118.7(11) 4_545 .
C30 C29 C28 122.1(12) . .
C30 C29 H29 119.0 . .
C28 C29 H29 119.0 . .
C31 C30 C29 119.9(12) 4_545 .
C31 C30 N2 117.6(11) 4_545 .
C29 C30 N2 121.2(12) . .
C31 C30 N2A 113(2) 4_545 .
C29 C30 N2A 123(2) . .
N2 C30 N2A 32.2(15) . .
C30 C31 C26 119.6(11) 4 .
C30 C31 H31 120.2 4 .
C26 C31 H31 120.2 . .
O12 C32 O11 122.2(12) . .
O12 C32 C28 118.1(13) . .
O11 C32 C28 119.7(12) . .
O13 C33 N3 132(3) . .
O13 C33 C35 87(2) . .
N3 C33 C35 47.6(12) . .
O13 C33 Cd2 54.2(11) . .
N3 C33 Cd2 172.3(19) . .
C35 C33 Cd2 136.0(14) . .
N3 C34 H34A 109.5 . .
N3 C34 H34B 109.5 . .
H34A C34 H34B 109.5 . .
N3 C34 H34C 109.5 . .
H34A C34 H34C 109.5 . .
H34B C34 H34C 109.5 . .
N3 C35 C33 47.6(12) . .
N3 C35 H35A 109.5 . .
C33 C35 H35A 155.1 . .
N3 C35 H35B 109.5 . .
C33 C35 H35B 90.3 . .
H35A C35 H35B 109.5 . .
N3 C35 H35C 109.5 . .
C33 C35 H35C 76.2 . .
H35A C35 H35C 109.5 . .
H35B C35 H35C 109.5 . .
O14 C36 N4 140(2) . .
N4 C37 C38 48.7(14) . .
N4 C37 H37A 109.5 . .
C38 C37 H37A 91.5 . .
N4 C37 H37B 109.5 . .
C38 C37 H37B 155.1 . .
H37A C37 H37B 109.5 . .
N4 C37 H37C 109.5 . .
C38 C37 H37C 74.2 . .
H37A C37 H37C 109.5 . .
H37B C37 H37C 109.5 . .
N4 C38 C37 48.7(14) . .
N4 C38 H38A 109.5 . .
C37 C38 H38A 79.3 . .
N4 C38 H38B 109.5 . .
C37 C38 H38B 85.5 . .
H38A C38 H38B 109.5 . .
N4 C38 H38C 109.5 . .
C37 C38 H38C 157.7 . .
H38A C38 H38C 109.5 . .
H38B C38 H38C 109.5 . .
O15 C39 C40 109(3) . .
O15 C39 N5 169(4) . .
C40 C39 N5 60.8(10) . .
O15 C39 C41 123(3) . .
C40 C39 C41 89(3) . .
N5 C39 C41 56.9(11) . .
C39 C40 N5 60.9(10) . .
N5 C41 C39 56.9(11) . .
C8A N1 C8 70(3) . .
C8A N1 C12 138(2) . .
C8 N1 C12 152(3) . .
N2A N2 C24 77(4) . .
N2A N2 C30 81(4) . .
C24 N2 C30 129.5(17) . .
N2 N2A C24 60(3) . .
N2 N2A C30 67(3) . .
C24 N2A C30 111(4) . .
C33 N3 C34 117(2) . .
C33 N3 C35 85(2) . .
C34 N3 C35 129(4) . .
C38 N4 C37 83(3) . .
C38 N4 C36 111(3) . .
C37 N4 C36 105(2) . .
C39 N5 C40 58(2) . .
C39 N5 C41 66(2) . .
C40 N5 C41 93(3) . .
O1A O1 C1 48.7(14) . .
O1A O1 Cd1 67.8(14) . .
C1 O1 Cd1 85.8(11) . .
O2A O1A C1 87(3) . .
O2A O1A O1 167(4) . .
C1 O1A O1 82(2) . .
O2A O1A Cd1 88(2) . .
C1 O1A Cd1 104.1(16) . .
O1 O1A Cd1 87.3(16) . .
C1 O2 Cd1 78.8(10) . .
O1A O2A C1 52(2) . .
O1A O2A Cd1 71(2) . .
C1 O2A Cd1 89.2(13) . .
C9 O3 Cd1 124.6(9) . .
C9 O4 Cd2 134.2(8) . .
C9 O4 Cd3 114.6(9) . .
Cd2 O4 Cd3 95.0(3) . .
C16 O5 Cd1 124.0(9) . .
C16 O6 Cd3 109.7(10) . .
C17 O7 Cd3 140(2) . .
C17 O8 Cd2 111.1(15) . .
C25 O9 Cd1 101.7(8) . .
C25 O10 Cd3 129.2(8) . .
C25 O10 Cd2 133.1(8) . .
Cd3 O10 Cd2 94.1(3) . .
C25 O10 Cd1 87.7(7) . .
Cd3 O10 Cd1 105.0(3) . .
Cd2 O10 Cd1 98.7(3) . .
C32 O11 Cd1 128.5(9) . .
C32 O12 Cd2 104.8(9) . .
C33 O13 Cd2 98.1(14) . .
C36 O14 Cd3 114.2(11) . .
C39 O15 Cd3 158(2) . .

loop_
_geom_bond_atom_site_label_1
_geom_bond_atom_site_label_2
_geom_bond_distance
_geom_bond_site_symmetry_2
Cd1 O1A 2.238(18) .
Cd1 O3 2.306(9) .
Cd1 O5 2.324(11) .
Cd1 O9 2.335(9) .
Cd1 O11 2.355(11) .
Cd1 O2A 2.37(2) .
Cd1 O1 2.414(18) .
Cd1 O2 2.549(18) .
Cd1 O10 2.590(8) .
Cd1 C1 2.669(15) .
Cd2 O8 2.052(14) .
Cd2 O13 2.185(16) .
Cd2 O12 2.222(10) .
Cd2 O4 2.301(11) .
Cd2 O10 2.386(9) .
Cd2 C33 2.666(19) .
Cd2 Cd3 3.4635(18) .
Cd3 O14 2.197(11) .
Cd3 O6 2.222(11) .
Cd3 O15 2.274(12) .
Cd3 O10 2.347(8) .
Cd3 O7 2.385(12) .
Cd3 O4 2.395(9) .
C1 O1A 1.01(2) .
C1 O2A 1.27(3) .
C1 O1 1.33(3) .
C1 O2 1.43(2) .
C1 C2 1.56(3) .
C1 C2A 1.63(4) .
C2 C7 1.41(4) .
C2 C3 1.39(4) .
C2A C3A 1.14(4) .
C2A C7A 1.20(5) .
C3 C4 1.67(5) .
C3 H3 0.9300 .
C3A C4A 1.43(4) .
C3A C7A 1.80(7) .
C3A H3A 0.9300 .
C4 C5 1.31(4) .
C4 H4 0.9300 .
C4A C5A 1.82(7) .
C4A H4A 0.9300 .
C5 C8 1.33(4) .
C5 C6 1.38(3) .
C5A C8A 1.26(4) .
C5A C6A 1.26(6) .
C6 C7 1.38(3) .
C6 H6 0.9300 .
C6A C7A 1.49(6) .
C6A H6A 0.9300 .
C7 H7 0.9300 .
C7A H7A 0.9300 .
C8 N1 1.08(3) .
C8A N1 1.06(4) .
C9 O3 1.255(14) .
C9 O4 1.297(16) .
C9 C10 1.445(18) .
C10 C15 1.382(18) .
C10 C11 1.440(16) .
C11 C12 1.417(17) 8_556
C11 H11 0.9300 .
C12 C13 1.392(18) .
C12 C11 1.417(17) 8_455
C12 N1 1.436(16) .
C13 C14 1.411(18) 2
C13 H13 0.9300 .
C14 C15 1.414(18) 7_556
C14 C13 1.411(18) 2
C14 C16 1.43(2) .
C15 C14 1.414(18) 7_556
C15 H15 0.9300 .
C16 O5 1.243(17) .
C16 O6 1.305(18) .
C17 O7 1.11(3) .
C17 O8 1.31(3) .
C17 C18 1.60(3) .
C18 C23 1.39(3) .
C18 C19 1.42(4) .
C19 C20 1.27(3) .
C19 H19 0.9300 .
C20 C21 1.30(3) 8_556
C20 H20 0.9300 .
C21 C20 1.30(3) 8_455
C21 C22 1.44(3) 8_455
C21 C24 1.450(19) .
C22 C23 1.36(3) .
C22 C21 1.44(3) 8_556
C22 H22 0.9300 .
C23 H23 0.9300 .
C24 N2 1.04(2) .
C24 N2A 1.17(5) .
C25 O9 1.253(14) .
C25 O10 1.333(14) .
C25 C26 1.427(17) .
C26 C27 1.393(16) .
C26 C31 1.401(16) .
C27 C28 1.403(17) 4
C27 H27 0.9300 .
C28 C29 1.376(18) .
C28 C27 1.403(17) 4_545
C28 C32 1.477(17) .
C29 C30 1.379(17) .
C29 H29 0.9300 .
C30 C31 1.385(17) 4_545
C30 N2 1.429(17) .
C30 N2A 1.53(5) .
C31 C30 1.385(17) 4
C31 H31 0.9300 .
C32 O12 1.224(17) .
C32 O11 1.272(17) .
C33 O13 1.250(2) .
C33 N3 1.450(2) .
C33 C35 1.95(4) .
C34 N3 1.450(2) .
C34 H34A 0.9600 .
C34 H34B 0.9600 .
C34 H34C 0.9600 .
C35 N3 1.450(2) .
C35 H35A 0.9600 .
C35 H35B 0.9600 .
C35 H35C 0.9600 .
C36 O14 1.251(2) .
C36 N4 1.450(2) .
C37 N4 1.450(2) .
C37 C38 1.92(5) .
C37 H37A 0.9600 .
C37 H37B 0.9600 .
C37 H37C 0.9600 .
C38 N4 1.450(2) .
C38 H38A 0.9600 .
C38 H38B 0.9600 .
C38 H38C 0.9600 .
C39 O15 1.251(5) .
C39 C40 1.41(4) .
C39 N5 1.452(5) .
C39 C41 1.59(5) .
C40 N5 1.451(5) .
C41 N5 1.452(5) .
N2 N2A 0.83(4) .
O1 O1A 1.02(2) .
O1A O2A 0.83(2) .

loop_
_platon_squeeze_void_nr
_platon_squeeze_void_average_x
_platon_squeeze_void_average_y
_platon_squeeze_void_average_z
_platon_squeeze_void_volume
_platon_squeeze_void_count_electrons
_platon_squeeze_void_content
1 0.000 -0.500 0.189 2037 424 ' '
2 0.500 0.000 0.039 2033 423 ' '
3 0.161 0.198 0.296 7 1 ' '
4 0.839 0.198 0.204 7 2 ' '
5 0.339 0.302 0.704 7 2 ' '
6 0.661 0.302 0.796 7 1 ' '
7 0.339 0.698 0.204 7 2 ' '
8 0.661 0.698 0.296 7 1 ' '
9 0.161 0.802 0.796 7 1 ' '
10 0.839 0.802 0.704 7 2 ' '
